data_4072140
loop_
_publ_author_name
'Lee, Kyung-Eun'
'Chang, Xiaohong'
'Kim, Yong-Joo'
'Huh, Hyun Sue'
'Lee, Soon W.'

_publ_section_title
;
 Reactivity of Bis(silyl)platinum(II) Complexes toward Organic
 Isothiocyanates: Preparation and Structures of (Dithiocarbonimidato)- and
 (Diphenylsilanedithiolato)platinum(II)
 Complexes,cis-[Pt(S2C&#xE5FB;NPh)L2] andcis-[Pt(S2SiPh2)L2] (L = PMe2Ph,
 PEt3; L-L = dppp)
;
_journal_issue 21
_journal_name_full Organometallics
_journal_page_first 5566
_journal_paper_doi 10.1021/om8006079
_journal_volume 27
_journal_year 2008
_chemical_formula_sum 'C23 H27 N P2 Pt S2'
_chemical_formula_weight 638.61
_chemical_name_systematic
; 
 ? 
;
_space_group_IT_number 2
_symmetry_cell_setting triclinic
_symmetry_space_group_name_Hall '-P 1'
_symmetry_space_group_name_H-M 'P -1'
_atom_sites_solution_hydrogens geom
_atom_sites_solution_primary direct
_atom_sites_solution_secondary difmap
_audit_creation_method SHELXL-97
_cell_angle_alpha 94.732(12)
_cell_angle_beta 105.693(11)
_cell_angle_gamma 92.370(9)
_cell_formula_units_Z 2
_cell_length_a 9.6108(11)
_cell_length_b 10.0711(12)
_cell_length_c 12.944(2)
_cell_measurement_reflns_used 28
_cell_measurement_temperature 293(2)
_cell_measurement_theta_max 12.47
_cell_measurement_theta_min 4.78
_cell_volume 1199.4(3)
_computing_cell_refinement 'Siemens XSCANS'
_computing_data_collection 'Siemens XSCANS'
_computing_data_reduction 'Siemens SHELXTL'
_computing_molecular_graphics 'Siemens SHELXTL'
_computing_publication_material 'Siemens SHELXTL'
_computing_structure_refinement 'SHELXL-97 (Sheldrick, 1997)'
_computing_structure_solution 'SHELXS-97 (Sheldrick, 1990)'
_diffrn_ambient_temperature 293(2)
_diffrn_measured_fraction_theta_full 0.992
_diffrn_measured_fraction_theta_max 0.992
_diffrn_measurement_device 'Siemens P4'
_diffrn_measurement_method '\w scans'
_diffrn_radiation_monochromator graphite
_diffrn_radiation_source 'sealed tube'
_diffrn_radiation_type MoK\a
_diffrn_radiation_wavelength 0.71073
_diffrn_reflns_av_R_equivalents 0.0271
_diffrn_reflns_av_sigmaI/netI 0.0454
_diffrn_reflns_limit_h_max 0
_diffrn_reflns_limit_h_min -11
_diffrn_reflns_limit_k_max 11
_diffrn_reflns_limit_k_min -11
_diffrn_reflns_limit_l_max 15
_diffrn_reflns_limit_l_min -14
_diffrn_reflns_number 4450
_diffrn_reflns_theta_full 25.00
_diffrn_reflns_theta_max 25.00
_diffrn_reflns_theta_min 2.03
_diffrn_standards_interval_count 97
_diffrn_standards_number 3
_exptl_absorpt_coefficient_mu 6.167
_exptl_absorpt_correction_T_max 0.7927
_exptl_absorpt_correction_T_min 0.3949
_exptl_absorpt_correction_type empirical
_exptl_crystal_colour 'COLORLESS         '
_exptl_crystal_density_diffrn 1.768
_exptl_crystal_density_method 'not measured'
_exptl_crystal_description 'BLOCK             '
_exptl_crystal_F_000 624
_exptl_crystal_size_max 0.16
_exptl_crystal_size_mid 0.12
_exptl_crystal_size_min 0.06
_refine_diff_density_max 0.684
_refine_diff_density_min -0.744
_refine_diff_density_rms 0.114
_refine_ls_extinction_method none
_refine_ls_goodness_of_fit_ref 1.027
_refine_ls_hydrogen_treatment mixed
_refine_ls_matrix_type full
_refine_ls_number_parameters 262
_refine_ls_number_reflns 4191
_refine_ls_number_restraints 0
_refine_ls_restrained_S_all 1.027
_refine_ls_R_factor_all 0.0391
_refine_ls_R_factor_gt 0.0298
_refine_ls_shift/su_max 0.548
_refine_ls_shift/su_mean 0.019
_refine_ls_structure_factor_coef Fsqd
_refine_ls_weighting_details 'calc w=1/[\s^2^(Fo^2^)+(0.0219P)^2^+2.5753P] where P=(Fo^2^+2Fc^2^)/3'
_refine_ls_weighting_scheme calc
_refine_ls_wR_factor_gt 0.0666
_refine_ls_wR_factor_ref 0.0707
_reflns_number_gt 3677
_reflns_number_total 4191
_reflns_threshold_expression >2sigma(I)
_cod_data_source_file om8006079_si_001.cif
_cod_data_source_block pts2
_cod_depositor_comments
;
The following automatic conversions were performed:

'_symmetry_cell_setting' value 'Triclinic' changed to 'triclinic'
according to /home/saulius/struct/CIF-dictionaries/cif_core.dic
dictionary named 'cif_core.dic' version 2.4.1 from 2010-06-29.

Automatic conversion script
Id: cif_fix_values 1715 2011-07-08 13:25:40Z adriana 
;
_cod_original_sg_symbol_H-M 'P-1   '
_cod_database_code 4072140

loop_
_symmetry_equiv_pos_as_xyz
'x, y, z'
'-x, -y, -z'

loop_
_atom_site_label
_atom_site_type_symbol
_atom_site_fract_x
_atom_site_fract_y
_atom_site_fract_z
_atom_site_U_iso_or_equiv
_atom_site_adp_type
_atom_site_occupancy
_atom_site_symmetry_multiplicity
_atom_site_calc_flag
_atom_site_refinement_flags
Pt1 Pt 0.33855(2) 0.07915(2) 0.190703(18) 0.03448(8) Uani 1 1 d .
S1 S 0.30730(17) 0.30568(15) 0.17215(15) 0.0505(4) Uani 1 1 d .
S2 S 0.56030(16) 0.16608(15) 0.17451(14) 0.0450(4) Uani 1 1 d .
P1 P 0.40748(16) -0.13344(14) 0.19990(12) 0.0368(3) Uani 1 1 d .
P2 P 0.11566(16) 0.04876(15) 0.21819(12) 0.0372(3) Uani 1 1 d .
N1 N 0.5496(5) 0.4398(5) 0.1676(5) 0.0484(13) Uani 1 1 d .
C1 C 0.3183(9) -0.2491(7) 0.0842(5) 0.063(2) Uani 1 1 d .
H1A H 0.2153 -0.2495 0.0727 0.094 Uiso 1 1 calc R
H1B H 0.3493 -0.3371 0.0969 0.094 Uiso 1 1 calc R
H1C H 0.3428 -0.2220 0.0216 0.094 Uiso 1 1 calc R
C2 C 0.5974(7) -0.1489(7) 0.2061(7) 0.063(2) Uani 1 1 d .
H2A H 0.6566 -0.0908 0.2657 0.094 Uiso 1 1 calc R
H2B H 0.6146 -0.1246 0.1402 0.094 Uiso 1 1 calc R
H2C H 0.6212 -0.2396 0.2157 0.094 Uiso 1 1 calc R
C3 C 0.3892(6) -0.2130(5) 0.3175(4) 0.0352(12) Uani 1 1 d .
C4 C 0.3784(7) -0.3520(6) 0.3153(5) 0.0478(15) Uani 1 1 d .
H4 H 0.3780 -0.4044 0.2526 0.057 Uiso 1 1 calc R
C5 C 0.3681(7) -0.4126(7) 0.4057(6) 0.0593(19) Uani 1 1 d .
H5 H 0.3579 -0.5051 0.4035 0.071 Uiso 1 1 calc R
C6 C 0.3735(7) -0.3322(8) 0.4999(6) 0.0599(19) Uani 1 1 d .
H6 H 0.3689 -0.3713 0.5616 0.072 Uiso 1 1 calc R
C7 C 0.3857(7) -0.1950(7) 0.5023(5) 0.0525(16) Uani 1 1 d .
H7 H 0.3897 -0.1422 0.5655 0.063 Uiso 1 1 calc R
C8 C 0.3921(6) -0.1360(6) 0.4115(5) 0.0451(14) Uani 1 1 d .
H8 H 0.3984 -0.0434 0.4134 0.054 Uiso 1 1 calc R
C9 C -0.0257(7) 0.1253(7) 0.1232(5) 0.0567(17) Uani 1 1 d .
H9A H -0.0309 0.0892 0.0511 0.085 Uiso 1 1 calc R
H9B H -0.0040 0.2200 0.1303 0.085 Uiso 1 1 calc R
H9C H -0.1169 0.1070 0.1379 0.085 Uiso 1 1 calc R
C10 C 0.0341(7) -0.1195(6) 0.2131(6) 0.0545(17) Uani 1 1 d .
H10A H 0.1004 -0.1705 0.2610 0.082 Uiso 1 1 calc R
H10B H 0.0127 -0.1620 0.1408 0.082 Uiso 1 1 calc R
H10C H -0.0538 -0.1146 0.2346 0.082 Uiso 1 1 calc R
C11 C 0.1095(6) 0.1281(6) 0.3485(5) 0.0405(13) Uani 1 1 d .
C12 C -0.0152(7) 0.1211(8) 0.3844(6) 0.0592(18) Uani 1 1 d .
H12 H -0.0975 0.0717 0.3417 0.071 Uiso 1 1 calc R
C13 C -0.0188(8) 0.1837(9) 0.4787(6) 0.073(2) Uani 1 1 d .
H13 H -0.1039 0.1774 0.4997 0.088 Uiso 1 1 calc R
C14 C 0.1013(9) 0.2577(7) 0.5458(6) 0.0619(19) Uani 1 1 d .
H14 H 0.0984 0.3014 0.6113 0.074 Uiso 1 1 calc R
C15 C 0.2236(8) 0.2637(7) 0.5121(6) 0.0593(18) Uani 1 1 d .
H15 H 0.3059 0.3117 0.5563 0.071 Uiso 1 1 calc R
C16 C 0.2301(7) 0.2022(6) 0.4161(5) 0.0455(14) Uani 1 1 d .
H16 H 0.3154 0.2097 0.3955 0.055 Uiso 1 1 calc R
C17 C 0.4891(6) 0.3266(6) 0.1712(5) 0.0418(14) Uani 1 1 d .
C18 C 0.6973(6) 0.4594(5) 0.1717(5) 0.0411(13) Uani 1 1 d .
C19 C 0.7333(7) 0.5286(6) 0.0933(5) 0.0477(15) Uani 1 1 d .
H19 H 0.6604 0.5582 0.0385 0.057 Uiso 1 1 calc R
C20 C 0.8765(7) 0.5541(6) 0.0961(6) 0.0549(17) Uani 1 1 d .
H20 H 0.9000 0.5974 0.0417 0.066 Uiso 1 1 calc R
C21 C 0.9852(7) 0.5149(7) 0.1800(7) 0.063(2) Uani 1 1 d .
H21 H 1.0818 0.5331 0.1827 0.076 Uiso 1 1 calc R
C22 C 0.9504(8) 0.4494(7) 0.2591(6) 0.0615(19) Uani 1 1 d .
H22 H 1.0238 0.4230 0.3151 0.074 Uiso 1 1 calc R
C23 C 0.8070(7) 0.4221(6) 0.2568(6) 0.0528(16) Uani 1 1 d .
H23 H 0.7843 0.3793 0.3117 0.063 Uiso 1 1 calc R

loop_
_atom_site_aniso_label
_atom_site_aniso_U_11
_atom_site_aniso_U_22
_atom_site_aniso_U_33
_atom_site_aniso_U_23
_atom_site_aniso_U_13
_atom_site_aniso_U_12
Pt1 0.03831(12) 0.02851(12) 0.04174(13) 0.00860(8) 0.01777(9) 0.00524(8)
S1 0.0458(8) 0.0332(8) 0.0830(12) 0.0184(8) 0.0306(8) 0.0109(6)
S2 0.0441(8) 0.0346(8) 0.0672(10) 0.0134(7) 0.0304(7) 0.0074(6)
P1 0.0466(8) 0.0271(7) 0.0397(8) 0.0041(6) 0.0163(7) 0.0070(6)
P2 0.0356(7) 0.0359(8) 0.0420(8) 0.0049(6) 0.0135(6) 0.0013(6)
N1 0.047(3) 0.036(3) 0.069(4) 0.014(3) 0.023(3) 0.006(2)
C1 0.099(6) 0.049(4) 0.035(3) 0.000(3) 0.010(4) 0.007(4)
C2 0.057(4) 0.045(4) 0.103(6) 0.019(4) 0.044(4) 0.021(3)
C3 0.035(3) 0.031(3) 0.039(3) 0.007(2) 0.007(2) 0.005(2)
C4 0.052(4) 0.036(3) 0.055(4) 0.011(3) 0.013(3) 0.003(3)
C5 0.060(4) 0.044(4) 0.080(5) 0.028(4) 0.022(4) 0.007(3)
C6 0.053(4) 0.074(5) 0.061(4) 0.031(4) 0.024(3) 0.005(4)
C7 0.048(4) 0.066(5) 0.043(4) 0.003(3) 0.011(3) 0.007(3)
C8 0.045(3) 0.042(3) 0.048(4) 0.004(3) 0.014(3) -0.006(3)
C9 0.049(4) 0.064(5) 0.054(4) 0.005(3) 0.007(3) 0.019(3)
C10 0.042(3) 0.047(4) 0.074(5) 0.002(3) 0.018(3) -0.007(3)
C11 0.036(3) 0.042(3) 0.049(3) 0.015(3) 0.016(3) 0.007(2)
C12 0.041(4) 0.074(5) 0.064(4) -0.005(4) 0.023(3) -0.011(3)
C13 0.063(5) 0.103(7) 0.064(5) -0.008(5) 0.039(4) 0.002(4)
C14 0.081(5) 0.054(4) 0.053(4) -0.007(3) 0.027(4) 0.001(4)
C15 0.056(4) 0.065(5) 0.052(4) 0.009(4) 0.007(3) -0.002(3)
C16 0.045(3) 0.050(4) 0.043(3) 0.007(3) 0.014(3) 0.005(3)
C17 0.049(3) 0.036(3) 0.050(3) 0.011(3) 0.026(3) 0.010(3)
C18 0.044(3) 0.030(3) 0.053(4) 0.003(3) 0.021(3) 0.004(2)
C19 0.054(4) 0.038(3) 0.055(4) 0.007(3) 0.021(3) -0.005(3)
C20 0.062(4) 0.043(4) 0.065(4) 0.002(3) 0.027(4) -0.010(3)
C21 0.044(4) 0.046(4) 0.102(6) 0.001(4) 0.028(4) -0.004(3)
C22 0.053(4) 0.050(4) 0.078(5) 0.005(4) 0.011(4) 0.008(3)
C23 0.058(4) 0.042(4) 0.061(4) 0.011(3) 0.019(3) 0.003(3)

loop_
_atom_type_symbol
_atom_type_description
_atom_type_scat_dispersion_real
_atom_type_scat_dispersion_imag
_atom_type_scat_source
C C 0.0033 0.0016 'International Tables Vol C Tables 4.2.6.8 and 6.1.1.4'
H H 0.0000 0.0000 'International Tables Vol C Tables 4.2.6.8 and 6.1.1.4'
N N 0.0061 0.0033 'International Tables Vol C Tables 4.2.6.8 and 6.1.1.4'
P P 0.1023 0.0942 'International Tables Vol C Tables 4.2.6.8 and 6.1.1.4'
S S 0.1246 0.1234 'International Tables Vol C Tables 4.2.6.8 and 6.1.1.4'
Pt Pt -1.7033 8.3905 'International Tables Vol C Tables 4.2.6.8 and 6.1.1.4'

loop_
_geom_angle_atom_site_label_1
_geom_angle_atom_site_label_2
_geom_angle_atom_site_label_3
_geom_angle
P1 Pt1 P2 99.26(5)
P1 Pt1 S1 169.33(5)
P2 Pt1 S1 91.35(5)
P1 Pt1 S2 94.32(5)
P2 Pt1 S2 165.71(5)
S1 Pt1 S2 75.21(5)
C17 S1 Pt1 88.83(19)
C17 S2 Pt1 88.16(19)
C1 P1 C2 101.8(4)
C1 P1 C3 105.9(3)
C2 P1 C3 102.8(3)
C1 P1 Pt1 115.2(2)
C2 P1 Pt1 113.7(2)
C3 P1 Pt1 115.75(18)
C9 P2 C11 103.3(3)
C9 P2 C10 101.9(3)
C11 P2 C10 103.9(3)
C9 P2 Pt1 113.6(2)
C11 P2 Pt1 112.00(19)
C10 P2 Pt1 120.3(2)
C17 N1 C18 123.2(5)
C8 C3 C4 119.2(5)
C8 C3 P1 120.1(4)
C4 C3 P1 120.7(5)
C5 C4 C3 120.7(6)
C4 C5 C6 118.7(6)
C7 C6 C5 120.5(6)
C8 C7 C6 120.3(6)
C7 C8 C3 120.6(6)
C16 C11 C12 116.9(6)
C16 C11 P2 120.6(5)
C12 C11 P2 122.6(5)
C13 C12 C11 121.6(7)
C12 C13 C14 121.5(7)
C15 C14 C13 117.3(7)
C16 C15 C14 122.5(7)
C15 C16 C11 120.2(6)
N1 C17 S1 122.5(4)
N1 C17 S2 129.9(5)
S1 C17 S2 107.6(3)
C19 C18 C23 119.4(6)
C19 C18 N1 118.3(5)
C23 C18 N1 122.0(6)
C20 C19 C18 120.4(6)
C19 C20 C21 119.8(6)
C22 C21 C20 120.0(6)
C21 C22 C23 120.8(7)
C22 C23 C18 119.4(7)

loop_
_geom_bond_atom_site_label_1
_geom_bond_atom_site_label_2
_geom_bond_distance
Pt1 P1 2.2702(14)
Pt1 P2 2.2771(15)
Pt1 S1 2.3368(15)
Pt1 S2 2.3388(15)
S1 C17 1.755(6)
S2 C17 1.781(6)
P1 C1 1.808(7)
P1 C2 1.819(6)
P1 C3 1.823(6)
P2 C9 1.814(6)
P2 C11 1.823(6)
P2 C10 1.826(6)
N1 C17 1.268(7)
N1 C18 1.411(8)
C3 C8 1.382(8)
C3 C4 1.396(8)
C4 C5 1.388(9)
C5 C6 1.395(11)
C6 C7 1.378(10)
C7 C8 1.374(9)
C11 C16 1.392(9)
C11 C12 1.399(8)
C12 C13 1.336(10)
C13 C14 1.387(11)
C14 C15 1.361(10)
C15 C16 1.360(9)
C18 C19 1.386(8)
C18 C23 1.393(9)
C19 C20 1.380(9)
C20 C21 1.385(10)
C21 C22 1.369(11)
C22 C23 1.386(10)
